data_7034707
loop_
_publ_author_name
'Frost, Jamie M.'
'Stirling, Robert J.'
'Sanz, Sergio'
'Vyas, Nidhi'
'Nichol, Gary S.'
'Rajaraman, Gopalan'
'Brechin, Euan K.'

_publ_section_title
;
 Turning a &quot;useless&quot; ligand into a &quot;useful&quot; ligand: a
 magneto-structural study of an unusual family of Cu(II) wheels derived
 from functionalised phenolic oximes.
;
_journal_issue 22
_journal_name_full 'Dalton transactions (Cambridge, England : 2003)'
_journal_page_first 10177
_journal_page_last 10187
_journal_paper_doi 10.1039/c5dt00884k
_journal_volume 44
_journal_year 2015
_chemical_formula_moiety 'C64 H88 Cu8 N8 O24, 5 C H4 O'
_chemical_formula_sum 'C69 H108 Cu8 N8 O29'
_chemical_formula_weight 2021.95
_chemical_name_systematic
;
 ?
;
_space_group_crystal_system cubic
_space_group_IT_number 222
_space_group_name_Hall '-P 4a 2bc 3'
_space_group_name_H-M_alt 'P n -3 n'
_symmetry_space_group_name_Hall '-P 4a 2bc 3'
_symmetry_space_group_name_H-M 'P n -3 n :2'
_atom_sites_solution_hydrogens mixed
_atom_sites_solution_primary iterative
_audit_creation_date 2014-07-16
_audit_creation_method
;
Olex2 1.2
(compiled 2014.06.27 svn.r2953 for OlexSys, GUI svn.r4855)
;
_audit_update_record
;
2015-03-27 deposited with the CCDC.
2015-04-02 downloaded from the CCDC.
;
_cell_angle_alpha 90
_cell_angle_beta 90
_cell_angle_gamma 90
_cell_formula_units_Z 24
_cell_length_a 37.57080(16)
_cell_length_b 37.57080(16)
_cell_length_c 37.57080(16)
_cell_measurement_reflns_used 34890
_cell_measurement_temperature 120
_cell_measurement_theta_max 75.3000
_cell_measurement_theta_min 4.0510
_cell_volume 53033.6(4)
_computing_cell_refinement
;
CrysAlisPro, Agilent Technologies,
Version 1.171.37.33 (release 27-03-2014 CrysAlis171 .NET)
(compiled Mar 27 2014,17:12:48)
;
_computing_data_collection
;
CrysAlisPro, Agilent Technologies,
Version 1.171.37.33 (release 27-03-2014 CrysAlis171 .NET)
(compiled Mar 27 2014,17:12:48)
;
_computing_data_reduction
;
CrysAlisPro, Agilent Technologies,
Version 1.171.37.33 (release 27-03-2014 CrysAlis171 .NET)
(compiled Mar 27 2014,17:12:48)
;
_computing_molecular_graphics 'Olex2 (Dolomanov et al., 2009)'
_computing_publication_material 'Olex2 (Dolomanov et al., 2009)'
_computing_structure_refinement 'XL (Sheldrick, 2008)'
_computing_structure_solution
;
Superflip (Palatinus & Chapuis, 2007;Palatinus & van der Lee, 2008;
Palatinus et al., 2012)
;
_diffrn_ambient_environment N~2~
_diffrn_ambient_temperature 120
_diffrn_detector 'CCD plate'
_diffrn_detector_area_resol_mean 5.1574
_diffrn_detector_type Atlas
_diffrn_measured_fraction_theta_full 0.999
_diffrn_measured_fraction_theta_max 0.997
_diffrn_measurement_details
;
  1 omega  -50.00   28.00   0.7500    5.0000
omega____ theta____ kappa____ phi______ frames
    -      -43.4186   38.0000 -150.0000 104

  2 omega -116.00  -22.25   0.7500    5.0000
omega____ theta____ kappa____ phi______ frames
    -      -43.4186  -38.0000   60.0000 125

  3 omega   23.00   98.00   0.7500    5.0000
omega____ theta____ kappa____ phi______ frames
    -       43.4186 -125.0000    0.0000 100

  4 omega   30.00  108.00   0.7500   30.0000
omega____ theta____ kappa____ phi______ frames
    -      111.0000  -94.0000  -30.0000 104

  5 omega   40.00   97.00   0.7500   30.0000
omega____ theta____ kappa____ phi______ frames
    -      111.0000  -45.0000  -30.0000 76

  6 omega   36.00   90.00   0.7500   30.0000
omega____ theta____ kappa____ phi______ frames
    -      111.0000  -30.0000 -180.0000 72

  7 omega   83.00  154.25   0.7500   30.0000
omega____ theta____ kappa____ phi______ frames
    -      111.0000   61.0000    0.0000 95

  8 omega   99.00  176.25   0.7500   30.0000
omega____ theta____ kappa____ phi______ frames
    -      111.0000   15.0000 -120.0000 103

  9 omega   56.00  134.00   0.7500   30.0000
omega____ theta____ kappa____ phi______ frames
    -      111.0000  -61.0000  120.0000 104

 10 omega   53.00   79.25   0.7500   30.0000
omega____ theta____ kappa____ phi______ frames
    -      111.0000  -45.0000    0.0000 35

 11 omega   89.00  119.00   0.7500   30.0000
omega____ theta____ kappa____ phi______ frames
    -      111.0000   61.0000  -60.0000 40
;
_diffrn_measurement_device 'four-circle diffractometer'
_diffrn_measurement_device_type 'SuperNova, Dual, Cu at zero, Atlas'
_diffrn_measurement_method '\w scans'
_diffrn_orient_matrix_UB_11 0.0344990000
_diffrn_orient_matrix_UB_12 0.0057930000
_diffrn_orient_matrix_UB_13 -0.0214313000
_diffrn_orient_matrix_UB_21 -0.0022596000
_diffrn_orient_matrix_UB_22 -0.0384530000
_diffrn_orient_matrix_UB_23 -0.0139981000
_diffrn_orient_matrix_UB_31 -0.0221074000
_diffrn_orient_matrix_UB_32 0.0129503000
_diffrn_orient_matrix_UB_33 -0.0320103000
_diffrn_radiation_monochromator mirror
_diffrn_radiation_probe x-ray
_diffrn_radiation_type CuK\a
_diffrn_radiation_wavelength 1.54184
_diffrn_reflns_av_R_equivalents 0.0729
_diffrn_reflns_av_unetI/netI 0.0182
_diffrn_reflns_Laue_measured_fraction_full 0.999
_diffrn_reflns_Laue_measured_fraction_max 0.997
_diffrn_reflns_limit_h_max 45
_diffrn_reflns_limit_h_min -46
_diffrn_reflns_limit_k_max 45
_diffrn_reflns_limit_k_min -46
_diffrn_reflns_limit_l_max 41
_diffrn_reflns_limit_l_min -46
_diffrn_reflns_number 232108
_diffrn_reflns_point_group_measured_fraction_full 0.999
_diffrn_reflns_point_group_measured_fraction_max 0.997
_diffrn_reflns_theta_full 67.684
_diffrn_reflns_theta_max 76.254
_diffrn_reflns_theta_min 3.327
_diffrn_source 'sealed X-ray tube'
_diffrn_source_type 'SuperNova (Cu) X-ray Source'
_exptl_absorpt_coefficient_mu 2.726
_exptl_absorpt_correction_T_max 1.00000
_exptl_absorpt_correction_T_min 0.88551
_exptl_absorpt_correction_type multi-scan
_exptl_absorpt_process_details
;
CrysAlisPro, Agilent Technologies,
Version 1.171.37.33 (release 27-03-2014 CrysAlis171 .NET)
(compiled Mar 27 2014,17:12:48)
Empirical absorption correction using spherical harmonics,
 implemented in SCALE3 ABSPACK scaling algorithm.
Empirical absorption correction using spherical harmonics,
 implemented in SCALE3 ABSPACK scaling algorithm.
;
_exptl_crystal_colour 'dark green'
_exptl_crystal_colour_modifier dark
_exptl_crystal_colour_primary green
_exptl_crystal_density_diffrn 1.519
_exptl_crystal_description plate
_exptl_crystal_F_000 25008
_exptl_crystal_recrystallization_method 'Diffusion of MeOH and MeCN solution into THF.'
_exptl_crystal_size_max 0.2369
_exptl_crystal_size_mid 0.1238
_exptl_crystal_size_min 0.0664
_platon_squeeze_details ' 5 molecules of solvent methanol per asymmetric unit'
_refine_diff_density_max 1.266
_refine_diff_density_min -0.741
_refine_diff_density_rms 0.071
_refine_ls_extinction_method none
_refine_ls_goodness_of_fit_ref 1.063
_refine_ls_hydrogen_treatment mixed
_refine_ls_matrix_type full
_refine_ls_number_parameters 480
_refine_ls_number_reflns 9253
_refine_ls_number_restraints 58
_refine_ls_restrained_S_all 1.091
_refine_ls_R_factor_all 0.0575
_refine_ls_R_factor_gt 0.0467
_refine_ls_shift/su_max 0.001
_refine_ls_shift/su_mean 0.000
_refine_ls_structure_factor_coef Fsqd
_refine_ls_weighting_details 'w=1/[\s^2^(Fo^2^)+(0.0707P)^2^+79.8921P] where P=(Fo^2^+2Fc^2^)/3'
_refine_ls_weighting_scheme calc
_refine_ls_wR_factor_gt 0.1303
_refine_ls_wR_factor_ref 0.1404
_reflns_Friedel_coverage 0.000
_reflns_number_gt 7731
_reflns_number_total 9253
_reflns_threshold_expression 'I > 2\s(I)'
_cod_data_source_file c5dt00884k2.cif
_cod_data_source_block eb4124
_cod_depositor_comments 'Adding full bibliography for 7034701--7034709.cif.'
_cod_original_cell_volume 53033.6(7)
_cod_database_code 7034707
_shelxl_version_number 2014-3
_chemical_oxdiff_formula 'C100 H200 Cu8 N20 O30 I'
_chemical_oxdiff_usercomment '@ 120 K JF3144.2'
_shelx_space_group_comment
;
The symmetry employed for this shelxl refinement is uniquely defined
by the following loop, which should always be used as a source of
symmetry information in preference to the above space-group names.
They are only intended as comments.
;
_reflns_odcompleteness_completeness 99.93
_reflns_odcompleteness_iscentric 1
_reflns_odcompleteness_theta 66.97
_platon_squeeze_void_probe_radius 1.20
_olex2_refinement_description
;
1. Fixed Uiso
 At 1.2 times of:
  All C(H) groups, All C(H,H) groups, All O(H) groups
 At 1.5 times of:
  All C(H,H,H) groups
2. Restrained distances
 O4-H4 = O8-H8
 0.84 with sigma of 0.01
 C32-C31 \\sim C23-C18
 with sigma of 0.02
 O11-C31 \\sim O12-C31 \\sim O9-C29 \\sim O10-C29
 with sigma of 0.02
3. Rigid bond restraints
 C32, C31
 with sigma for 1-2 distances of 0.01 and sigma for 1-3 distances of 0.01
4. Uiso/Uaniso restraints and constraints
C31 \\sim C32: within 1.7A with sigma of 0.04 and sigma for terminal atoms of
0.08
Uanis(C31) \\sim Ueq: with sigma of 0.1 and sigma for terminal atoms of 0.2
5. Rigid body (RIGU) restrains
 O11, C31, O12, C32
 with sigma for 1-2 distances of 0.004 and sigma for 1-3 distances of 0.004
 O9, C29, O10, C30
 with sigma for 1-2 distances of 0.004 and sigma for 1-3 distances of 0.004
6.a Secondary CH2 refined with riding coordinates:
 C10(H10A,H10B), C11(H11A,H11B), C12(H12A,H12B), C13(H13A,H13B), C14(H14A,
 H14B), C24(H24A,H24B), C25(H25A,H25B), C26(H26A,H26B), C27(H27A,H27B),
 C28(H28A,H28B)
6.b Me refined with riding coordinates:
 C32(H32A,H32B,H32C)
6.c Aromatic/amide H refined with riding coordinates:
 C3(H3), C5(H5), C17(H17), C19(H19)
6.d Idealised Me refined as rotating group:
 C8(H8A,H8B,H8C), C9(H9A,H9B,H9C), C22(H22A,H22B,H22C), C23(H23A,H23B,H23C),
 C30(H30A,H30B,H30C)
;
_olex2_exptl_crystal_mounting_method 'Mitegen tip, Paratone oil.'
_olex2_submission_original_sample_id JF3144.2
_olex2_submission_special_instructions 'No special instructions were received'

loop_
_space_group_symop_operation_xyz
'x, y, z'
'x, -z+1/2, y'
'z, x, y'
'-y+1/2, -x+1/2, -z+1/2'
'x, -y+1/2, -z+1/2'
'-x+1/2, y, -z+1/2'
'-z+1/2, -x+1/2, y'
'-z+1/2, y, x'
'y, z, x'
'-x+1/2, z, y'
'x, z, -y+1/2'
'y, x, -z+1/2'
'-x+1/2, -y+1/2, z'
'-z+1/2, -y+1/2, -x+1/2'
'y, -x+1/2, z'
'-y+1/2, x, z'
'z, -y+1/2, x'
'-x+1/2, -z+1/2, -y+1/2'
'-y+1/2, -z+1/2, x'
'-z+1/2, x, -y+1/2'
'z, y, -x+1/2'
'z, -x+1/2, -y+1/2'
'y, -z+1/2, -x+1/2'
'-y+1/2, z, -x+1/2'
'-x, -y, -z'
'-x, z-1/2, -y'
'-z, -x, -y'
'y-1/2, x-1/2, z-1/2'
'-x, y-1/2, z-1/2'
'x-1/2, -y, z-1/2'
'z-1/2, x-1/2, -y'
'z-1/2, -y, -x'
'-y, -z, -x'
'x-1/2, -z, -y'
'-x, -z, y-1/2'
'-y, -x, z-1/2'
'x-1/2, y-1/2, -z'
'z-1/2, y-1/2, x-1/2'
'-y, x-1/2, -z'
'y-1/2, -x, -z'
'-z, y-1/2, -x'
'x-1/2, z-1/2, y-1/2'
'y-1/2, z-1/2, -x'
'z-1/2, -x, y-1/2'
'-z, -y, x-1/2'
'-z, x-1/2, y-1/2'
'-y, z-1/2, x-1/2'
'y-1/2, -z, x-1/2'

loop_
_atom_site_label
_atom_site_type_symbol
_atom_site_fract_x
_atom_site_fract_y
_atom_site_fract_z
_atom_site_U_iso_or_equiv
_atom_site_adp_type
_atom_site_occupancy
_atom_site_site_symmetry_order
_atom_site_calc_flag
_atom_site_refinement_flags_posn
_atom_site_refinement_flags_adp
Cu1 Cu 0.16572(2) 0.47101(2) 0.55983(2) 0.03623(13) Uani 1 1 d . .
Cu2 Cu 0.22825(2) 0.41147(2) 0.56175(2) 0.04081(14) Uani 1 1 d . .
Cu3 Cu 0.30996(2) 0.41290(2) 0.53658(2) 0.04221(14) Uani 1 1 d . .
Cu4 Cu 0.34717(2) 0.48786(2) 0.51748(2) 0.03784(13) Uani 1 1 d . .
O1 O 0.15492(6) 0.51843(6) 0.53893(6) 0.0349(5) Uani 1 1 d . .
O2 O 0.21539(6) 0.54707(7) 0.45518(6) 0.0434(5) Uani 1 1 d . .
O3 O 0.19321(6) 0.43832(7) 0.58665(7) 0.0436(5) Uani 1 1 d . .
O4 O 0.11359(7) 0.44407(7) 0.54650(7) 0.0451(6) Uani 1 1 d D .
H4 H 0.1056(12) 0.4544(11) 0.5283(8) 0.054 Uiso 1 1 d DR .
O5 O 0.26404(6) 0.38607(6) 0.53562(7) 0.0445(6) Uani 1 1 d . .
O6 O 0.18837(6) 0.45910(7) 0.51662(7) 0.0430(5) Uani 1 1 d . .
O7 O 0.34613(6) 0.43764(7) 0.51226(8) 0.0482(6) Uani 1 1 d . .
O8 O 0.32452(8) 0.40071(9) 0.59508(9) 0.0599(7) Uani 1 1 d D .
H8 H 0.3033(5) 0.3998(14) 0.6020(14) 0.072 Uiso 1 1 d DR .
N1 N 0.19620(7) 0.54782(8) 0.48567(7) 0.0369(6) Uani 1 1 d . .
N2 N 0.14072(7) 0.48295(8) 0.60523(8) 0.0403(6) Uani 1 1 d . .
N3 N 0.20762(7) 0.42843(8) 0.51570(8) 0.0387(6) Uani 1 1 d . .
N4 N 0.33754(8) 0.36808(8) 0.52728(10) 0.0509(8) Uani 1 1 d . .
C1 C 0.16806(8) 0.54480(8) 0.55919(9) 0.0348(6) Uani 1 1 d . .
C2 C 0.15557(8) 0.54744(9) 0.59436(9) 0.0376(7) Uani 1 1 d . .
C3 C 0.16596(9) 0.57558(10) 0.61569(10) 0.0432(7) Uani 1 1 d . .
H3 H 0.1571 0.5772 0.6393 0.052 Uiso 1 1 calc R .
C4 C 0.18936(9) 0.60170(10) 0.60288(10) 0.0436(7) Uani 1 1 d . .
C5 C 0.20296(8) 0.59763(9) 0.56910(10) 0.0403(7) Uani 1 1 d . .
H5 H 0.2194 0.6148 0.5606 0.048 Uiso 1 1 calc R .
C6 C 0.19363(8) 0.56915(9) 0.54657(9) 0.0361(6) Uani 1 1 d . .
C7 C 0.21070(8) 0.56579(9) 0.51150(9) 0.0365(7) Uani 1 1 d . .
C8 C 0.24636(9) 0.58276(10) 0.50492(9) 0.0441(8) Uani 1 1 d . .
H8A H 0.2628 0.5650 0.4951 0.066 Uiso 1 1 calc GR .
H8B H 0.2559 0.5920 0.5274 0.066 Uiso 1 1 calc GR .
H8C H 0.2437 0.6024 0.4879 0.066 Uiso 1 1 calc GR .
C9 C 0.19873(12) 0.63359(12) 0.62560(12) 0.0583(10) Uani 1 1 d . .
H9A H 0.1774 0.6481 0.6294 0.087 Uiso 1 1 calc GR .
H9B H 0.2169 0.6479 0.6135 0.087 Uiso 1 1 calc GR .
H9C H 0.2079 0.6255 0.6486 0.087 Uiso 1 1 calc GR .
C10 C 0.12843(9) 0.52071(10) 0.60766(10) 0.0418(7) Uani 1 1 d . .
H10A H 0.1227 0.5262 0.6328 0.050 Uiso 1 1 calc R .
H10B H 0.1063 0.5234 0.5936 0.050 Uiso 1 1 calc R .
C11 C 0.16792(10) 0.47451(11) 0.63269(10) 0.0469(8) Uani 1 1 d . .
H11A H 0.1564 0.4726 0.6563 0.056 Uiso 1 1 calc R .
H11B H 0.1857 0.4939 0.6338 0.056 Uiso 1 1 calc R .
C12 C 0.18651(11) 0.43933(10) 0.62367(10) 0.0502(9) Uani 1 1 d . .
H12A H 0.2092 0.4375 0.6370 0.060 Uiso 1 1 calc R .
H12B H 0.1712 0.4190 0.6306 0.060 Uiso 1 1 calc R .
C13 C 0.10906(11) 0.45907(11) 0.60781(11) 0.0521(9) Uani 1 1 d . .
H13A H 0.0928 0.4682 0.6264 0.062 Uiso 1 1 calc R .
H13B H 0.1169 0.4350 0.6151 0.062 Uiso 1 1 calc R .
C14 C 0.08929(10) 0.45650(11) 0.57305(11) 0.0504(9) Uani 1 1 d . .
H14A H 0.0691 0.4398 0.5754 0.061 Uiso 1 1 calc R .
H14B H 0.0798 0.4801 0.5663 0.061 Uiso 1 1 calc R .
C15 C 0.26099(9) 0.37248(9) 0.50276(11) 0.0446(8) Uani 1 1 d . .
C16 C 0.28589(10) 0.34604(10) 0.49278(13) 0.0518(9) Uani 1 1 d . .
C17 C 0.28320(11) 0.33018(11) 0.45974(14) 0.0610(12) Uani 1 1 d . .
H17 H 0.2995 0.3118 0.4536 0.073 Uiso 1 1 calc R .
C18 C 0.25728(11) 0.34030(12) 0.43517(13) 0.0603(11) Uani 1 1 d . .
C19 C 0.23446(10) 0.36775(11) 0.44466(12) 0.0535(9) Uani 1 1 d . .
H19 H 0.2170 0.3752 0.4280 0.064 Uiso 1 1 calc R .
C20 C 0.23609(9) 0.38503(10) 0.47794(11) 0.0445(8) Uani 1 1 d . .
C21 C 0.21426(9) 0.41699(9) 0.48388(10) 0.0408(7) Uani 1 1 d . .
C22 C 0.20096(11) 0.43898(12) 0.45309(11) 0.0523(9) Uani 1 1 d . .
H22A H 0.1750 0.4372 0.4517 0.078 Uiso 1 1 calc GR .
H22B H 0.2115 0.4301 0.4309 0.078 Uiso 1 1 calc GR .
H22C H 0.2078 0.4639 0.4566 0.078 Uiso 1 1 calc GR .
C23 C 0.25493(15) 0.32278(17) 0.39941(16) 0.0856(17) Uani 1 1 d . .
H23A H 0.2766 0.3279 0.3858 0.128 Uiso 1 1 calc GR .
H23B H 0.2342 0.3320 0.3865 0.128 Uiso 1 1 calc GR .
H23C H 0.2524 0.2970 0.4025 0.128 Uiso 1 1 calc GR .
C24 C 0.31475(11) 0.33681(10) 0.51902(13) 0.0559(10) Uani 1 1 d . .
H24A H 0.3038 0.3279 0.5413 0.067 Uiso 1 1 calc R .
H24B H 0.3297 0.3175 0.5091 0.067 Uiso 1 1 calc R .
C25 C 0.36015(10) 0.37784(11) 0.49639(13) 0.0545(10) Uani 1 1 d . .
H25A H 0.3460 0.3760 0.4742 0.065 Uiso 1 1 calc R .
H25B H 0.3803 0.3609 0.4946 0.065 Uiso 1 1 calc R .
C26 C 0.37452(10) 0.41558(10) 0.50019(12) 0.0505(9) Uani 1 1 d . .
H26A H 0.3944 0.4160 0.5175 0.061 Uiso 1 1 calc R .
H26B H 0.3835 0.4242 0.4770 0.061 Uiso 1 1 calc R .
C27 C 0.35965(11) 0.36151(12) 0.55975(13) 0.0624(11) Uani 1 1 d . .
H27A H 0.3797 0.3786 0.5602 0.075 Uiso 1 1 calc R .
H27B H 0.3698 0.3372 0.5586 0.075 Uiso 1 1 calc R .
C28 C 0.33828(12) 0.36530(13) 0.59328(14) 0.0641(12) Uani 1 1 d . .
H28A H 0.3184 0.3479 0.5933 0.077 Uiso 1 1 calc R .
H28B H 0.3535 0.3605 0.6142 0.077 Uiso 1 1 calc R .
C31 C 0.41206(8) 0.49080(8) 0.50794(8) 0.0331(6) Uani 1 1 d . U
O9 O 0.25267(8) 0.39555(9) 0.60601(8) 0.0619(7) Uani 1 1 d . .
O11 O 0.39102(9) 0.49125(8) 0.48721(9) 0.0630(7) Uani 1 1 d . .
O12 O 0.40988(11) 0.48171(10) 0.53928(11) 0.0815(10) Uani 1 1 d . .
O10 O 0.21340(12) 0.35408(13) 0.60112(17) 0.1226(19) Uani 1 1 d . .
C29 C 0.23882(13) 0.36778(16) 0.61610(18) 0.0884(17) Uani 1 1 d . .
C30 C 0.2540(3) 0.3479(3) 0.6481(3) 0.163(4) Uani 1 1 d . .
H30A H 0.2712 0.3301 0.6399 0.245 Uiso 1 1 calc GR .
H30B H 0.2347 0.3361 0.6610 0.245 Uiso 1 1 calc GR .
H30C H 0.2660 0.3648 0.6640 0.245 Uiso 1 1 calc GR .
C32 C 0.4515(2) 0.4923(4) 0.5010(4) 0.208(6) Uani 1 1 d . U
H32A H 0.4644 0.4915 0.5236 0.311 Uiso 1 1 calc R .
H32B H 0.4586 0.4720 0.4863 0.311 Uiso 1 1 calc R .
H32C H 0.4573 0.5145 0.4885 0.311 Uiso 1 1 calc R .

loop_
_atom_site_aniso_label
_atom_site_aniso_U_11
_atom_site_aniso_U_22
_atom_site_aniso_U_33
_atom_site_aniso_U_23
_atom_site_aniso_U_13
_atom_site_aniso_U_12
Cu1 0.0287(2) 0.0380(3) 0.0419(3) 0.00697(19) 0.00601(18) 0.00159(18)
Cu2 0.0306(2) 0.0397(3) 0.0521(3) 0.0102(2) 0.0026(2) 0.00299(19)
Cu3 0.0271(2) 0.0373(3) 0.0623(3) 0.0043(2) 0.0005(2) 0.00535(18)
Cu4 0.0283(2) 0.0401(3) 0.0452(3) 0.0035(2) 0.00494(19) 0.00313(18)
O1 0.0312(10) 0.0351(11) 0.0385(11) 0.0027(9) 0.0000(9) 0.0002(8)
O2 0.0257(10) 0.0676(16) 0.0369(12) 0.0029(11) -0.0001(9) -0.0048(10)
O3 0.0388(12) 0.0471(13) 0.0449(13) 0.0129(10) 0.0080(10) 0.0056(10)
O4 0.0397(13) 0.0381(12) 0.0575(15) -0.0028(11) 0.0086(11) -0.0055(10)
O5 0.0321(11) 0.0375(12) 0.0639(16) 0.0038(11) 0.0011(11) 0.0032(9)
O6 0.0354(12) 0.0459(13) 0.0476(13) 0.0095(11) 0.0063(10) 0.0117(10)
O7 0.0313(11) 0.0409(13) 0.0724(18) 0.0032(12) 0.0112(11) 0.0067(10)
O8 0.0416(14) 0.0629(17) 0.075(2) 0.0048(15) -0.0103(14) 0.0135(13)
N1 0.0231(11) 0.0493(15) 0.0383(14) 0.0058(12) -0.0018(10) -0.0001(11)
N2 0.0346(14) 0.0415(15) 0.0449(15) 0.0041(12) 0.0078(12) -0.0031(11)
N3 0.0246(12) 0.0395(14) 0.0520(16) 0.0054(12) 0.0045(11) -0.0005(10)
N4 0.0306(14) 0.0435(16) 0.078(2) 0.0065(15) 0.0023(14) 0.0101(12)
C1 0.0254(13) 0.0361(15) 0.0428(16) 0.0026(13) -0.0010(12) 0.0047(12)
C2 0.0285(14) 0.0407(17) 0.0437(17) 0.0019(14) 0.0026(13) 0.0022(12)
C3 0.0362(16) 0.0484(19) 0.0450(18) -0.0015(15) 0.0019(14) 0.0043(14)
C4 0.0361(16) 0.0474(19) 0.0472(19) -0.0045(15) -0.0019(14) -0.0006(14)
C5 0.0286(15) 0.0420(17) 0.0504(19) 0.0037(14) -0.0049(13) -0.0019(13)
C6 0.0261(14) 0.0369(16) 0.0452(17) 0.0053(13) -0.0024(12) 0.0015(12)
C7 0.0251(14) 0.0420(17) 0.0424(17) 0.0049(13) -0.0031(12) -0.0004(12)
C8 0.0308(16) 0.058(2) 0.0436(18) 0.0043(15) -0.0003(14) -0.0091(15)
C9 0.052(2) 0.060(2) 0.063(3) -0.015(2) -0.0001(19) -0.0080(19)
C10 0.0335(16) 0.0470(19) 0.0448(18) 0.0004(15) 0.0083(13) -0.0007(14)
C11 0.0474(19) 0.052(2) 0.0410(18) 0.0079(15) 0.0057(15) -0.0018(16)
C12 0.052(2) 0.049(2) 0.050(2) 0.0136(16) 0.0077(17) -0.0002(16)
C13 0.047(2) 0.052(2) 0.057(2) 0.0045(17) 0.0181(17) -0.0149(17)
C14 0.0362(17) 0.052(2) 0.063(2) -0.0057(18) 0.0133(16) -0.0086(15)
C15 0.0342(16) 0.0345(16) 0.065(2) 0.0002(15) 0.0069(15) -0.0023(13)
C16 0.0365(17) 0.0390(18) 0.080(3) -0.0033(18) 0.0072(18) 0.0007(14)
C17 0.043(2) 0.0402(19) 0.100(4) -0.011(2) 0.017(2) -0.0021(16)
C18 0.040(2) 0.058(2) 0.082(3) -0.020(2) 0.011(2) -0.0072(17)
C19 0.0337(17) 0.057(2) 0.070(3) -0.0106(19) 0.0040(17) -0.0056(16)
C20 0.0302(15) 0.0417(18) 0.062(2) -0.0041(16) 0.0084(15) -0.0034(13)
C21 0.0302(15) 0.0428(18) 0.0496(19) 0.0014(15) 0.0053(14) -0.0037(13)
C22 0.0451(19) 0.064(2) 0.048(2) 0.0041(18) 0.0059(16) 0.0091(18)
C23 0.062(3) 0.093(4) 0.102(4) -0.042(3) 0.009(3) 0.000(3)
C24 0.045(2) 0.0353(18) 0.087(3) 0.0024(19) 0.009(2) 0.0079(15)
C25 0.0377(18) 0.049(2) 0.076(3) -0.0031(19) 0.0062(18) 0.0113(16)
C26 0.0360(18) 0.046(2) 0.069(2) -0.0014(18) 0.0039(17) 0.0100(15)
C27 0.039(2) 0.059(3) 0.088(3) 0.015(2) -0.002(2) 0.0209(18)
C28 0.049(2) 0.064(3) 0.080(3) 0.016(2) -0.011(2) 0.017(2)
C31 0.0315(14) 0.0359(15) 0.0321(14) -0.0155(11) 0.0006(11) -0.0233(12)
O9 0.0498(15) 0.0752(19) 0.0607(17) 0.0141(14) -0.0018(13) 0.0192(14)
O11 0.0665(18) 0.0607(18) 0.0619(18) -0.0056(14) 0.0246(14) -0.0021(14)
O12 0.085(2) 0.064(2) 0.095(2) -0.0129(18) -0.035(2) -0.0016(18)
O10 0.076(3) 0.095(3) 0.197(5) 0.078(3) -0.020(3) -0.005(2)
C29 0.050(2) 0.102(4) 0.113(4) 0.052(3) 0.010(3) 0.014(2)
C30 0.129(7) 0.202(9) 0.158(7) 0.109(7) -0.004(6) 0.028(7)
C32 0.101(5) 0.320(18) 0.201(11) 0.019(11) 0.022(6) -0.011(6)

loop_
_atom_type_symbol
_atom_type_description
_atom_type_scat_dispersion_real
_atom_type_scat_dispersion_imag
_atom_type_scat_source
C C 0.0181 0.0091 'International Tables Vol C Tables 4.2.6.8 and 6.1.1.4'
H H 0.0000 0.0000 'International Tables Vol C Tables 4.2.6.8 and 6.1.1.4'
Cu Cu -1.9646 0.5888 'International Tables Vol C Tables 4.2.6.8 and 6.1.1.4'
N N 0.0311 0.0180 'International Tables Vol C Tables 4.2.6.8 and 6.1.1.4'
O O 0.0492 0.0322 'International Tables Vol C Tables 4.2.6.8 and 6.1.1.4'

loop_
_exptl_crystal_face_index_h
_exptl_crystal_face_index_k
_exptl_crystal_face_index_l
_exptl_crystal_face_perp_dist
_exptl_oxdiff_crystal_face_indexfrac_h
_exptl_oxdiff_crystal_face_indexfrac_k
_exptl_oxdiff_crystal_face_indexfrac_l
_exptl_oxdiff_crystal_face_x
_exptl_oxdiff_crystal_face_y
_exptl_oxdiff_crystal_face_z
-21 -6 -10 0.0417 -21.3925 -6.4667 -9.7297 -0.5670 0.4332 0.7006
1 -16 18 0.0751 0.7524 -15.9802 18.4173 -0.4613 0.3550 -0.8131
20 14 0 0.0410 19.9983 13.9329 0.2990 0.7642 -0.5851 -0.2712
13 -5 -20 0.0223 12.5716 -5.2001 -20.2451 0.8375 0.4549 0.3028
-20 10 10 0.0374 -20.1225 9.6215 9.8451 -0.8495 -0.4623 0.2543
-16 7 17 0.0395 -16.0756 7.1678 16.8801 -0.8748 -0.4756 -0.0921
13 -8 19 0.0885 12.9520 -7.6620 19.1937 -0.0089 -0.0033 -1.0000
15 -7 -18 0.0216 15.0187 -6.5648 -18.0597 0.8671 0.4713 0.1611
5 19 15 0.0420 5.0031 18.9981 15.0013 -0.0388 -0.9518 -0.3448

loop_
_geom_angle_atom_site_label_1
_geom_angle_atom_site_label_2
_geom_angle_atom_site_label_3
_geom_angle
_geom_angle_site_symmetry_1
_geom_angle_site_symmetry_3
O1 Cu1 O4 97.87(9) . .
O1 Cu1 N2 92.29(11) . .
O3 Cu1 O1 154.39(11) . .
O3 Cu1 O4 107.45(11) . .
O3 Cu1 N2 87.02(11) . .
O6 Cu1 O1 87.98(10) . .
O6 Cu1 O3 93.32(10) . .
O6 Cu1 O4 95.40(11) . .
O6 Cu1 N2 178.65(12) . .
N2 Cu1 O4 83.25(11) . .
O3 Cu2 O5 177.74(11) . .
O3 Cu2 N3 89.34(11) . .
O3 Cu2 O9 93.87(12) . .
O5 Cu2 N3 89.27(11) . .
O5 Cu2 O9 87.41(12) . .
O9 Cu2 N3 175.34(12) . .
O2 Cu3 O5 89.59(10) 10 .
O2 Cu3 O8 95.01(12) 10 .
O2 Cu3 N4 177.90(14) 10 .
O5 Cu3 O8 96.98(11) . .
O5 Cu3 N4 91.12(12) . .
O7 Cu3 O2 92.85(10) . 10
O7 Cu3 O5 149.70(13) . .
O7 Cu3 O8 112.85(12) . .
O7 Cu3 N4 87.53(12) . .
N4 Cu3 O8 82.94(14) . .
O1 Cu4 N1 89.84(10) 10 10
O1 Cu4 O11 88.90(11) 10 .
O7 Cu4 O1 173.98(11) . 10
O7 Cu4 N1 90.07(11) . 10
O7 Cu4 O11 91.23(12) . .
N1 Cu4 O11 178.69(13) 10 .
Cu4 O1 Cu1 112.72(11) 10 .
C1 O1 Cu1 111.21(19) . .
C1 O1 Cu4 126.5(2) . 10
N1 O2 Cu3 116.51(18) . 10
Cu1 O3 Cu2 117.33(13) . .
C12 O3 Cu1 114.1(2) . .
C12 O3 Cu2 128.4(2) . .
Cu1 O4 H4 106(3) . .
C14 O4 Cu1 104.6(2) . .
C14 O4 H4 101(3) . .
Cu2 O5 Cu3 110.18(12) . .
C15 O5 Cu2 126.9(2) . .
C15 O5 Cu3 106.4(2) . .
N3 O6 Cu1 117.5(2) . .
Cu3 O7 Cu4 117.10(13) . .
C26 O7 Cu3 114.1(2) . .
C26 O7 Cu4 126.6(2) . .
Cu3 O8 H8 94(4) . .
C28 O8 Cu3 103.0(3) . .
C28 O8 H8 109(4) . .
O2 N1 Cu4 117.3(2) . 10
C7 N1 Cu4 127.5(2) . 10
C7 N1 O2 114.8(3) . .
C10 N2 Cu1 114.2(2) . .
C11 N2 Cu1 102.8(2) . .
C11 N2 C10 111.9(3) . .
C11 N2 C13 112.0(3) . .
C13 N2 Cu1 107.1(2) . .
C13 N2 C10 108.7(3) . .
O6 N3 Cu2 117.0(2) . .
C21 N3 Cu2 128.2(2) . .
C21 N3 O6 114.0(3) . .
C24 N4 Cu3 113.7(2) . .
C24 N4 C27 111.1(3) . .
C25 N4 Cu3 103.0(2) . .
C25 N4 C24 111.2(4) . .
C25 N4 C27 111.1(3) . .
C27 N4 Cu3 106.4(3) . .
O1 C1 C2 117.5(3) . .
O1 C1 C6 122.6(3) . .
C2 C1 C6 119.9(3) . .
C1 C2 C10 119.2(3) . .
C3 C2 C1 120.3(3) . .
C3 C2 C10 120.4(3) . .
C2 C3 H3 119.6 . .
C2 C3 C4 120.8(3) . .
C4 C3 H3 119.6 . .
C3 C4 C9 120.4(3) . .
C5 C4 C3 118.1(3) . .
C5 C4 C9 121.5(4) . .
C4 C5 H5 118.5 . .
C4 C5 C6 123.1(3) . .
C6 C5 H5 118.5 . .
C1 C6 C7 122.9(3) . .
C5 C6 C1 117.4(3) . .
C5 C6 C7 119.7(3) . .
N1 C7 C6 122.0(3) . .
N1 C7 C8 118.0(3) . .
C6 C7 C8 120.0(3) . .
C7 C8 H8A 109.5 . .
C7 C8 H8B 109.5 . .
C7 C8 H8C 109.5 . .
H8A C8 H8B 109.5 . .
H8A C8 H8C 109.5 . .
H8B C8 H8C 109.5 . .
C4 C9 H9A 109.5 . .
C4 C9 H9B 109.5 . .
C4 C9 H9C 109.5 . .
H9A C9 H9B 109.5 . .
H9A C9 H9C 109.5 . .
H9B C9 H9C 109.5 . .
N2 C10 C2 113.6(3) . .
N2 C10 H10A 108.8 . .
N2 C10 H10B 108.8 . .
C2 C10 H10A 108.8 . .
C2 C10 H10B 108.8 . .
H10A C10 H10B 107.7 . .
N2 C11 H11A 109.6 . .
N2 C11 H11B 109.6 . .
N2 C11 C12 110.1(3) . .
H11A C11 H11B 108.2 . .
C12 C11 H11A 109.6 . .
C12 C11 H11B 109.6 . .
O3 C12 C11 108.8(3) . .
O3 C12 H12A 109.9 . .
O3 C12 H12B 109.9 . .
C11 C12 H12A 109.9 . .
C11 C12 H12B 109.9 . .
H12A C12 H12B 108.3 . .
N2 C13 H13A 109.2 . .
N2 C13 H13B 109.2 . .
N2 C13 C14 112.0(3) . .
H13A C13 H13B 107.9 . .
C14 C13 H13A 109.2 . .
C14 C13 H13B 109.2 . .
O4 C14 C13 108.1(3) . .
O4 C14 H14A 110.1 . .
O4 C14 H14B 110.1 . .
C13 C14 H14A 110.1 . .
C13 C14 H14B 110.1 . .
H14A C14 H14B 108.4 . .
O5 C15 C16 117.1(4) . .
O5 C15 C20 122.7(3) . .
C20 C15 C16 120.1(4) . .
C15 C16 C24 117.7(4) . .
C17 C16 C15 119.5(4) . .
C17 C16 C24 122.8(4) . .
C16 C17 H17 119.0 . .
C16 C17 C18 121.9(4) . .
C18 C17 H17 119.0 . .
C17 C18 C23 121.0(4) . .
C19 C18 C17 117.6(4) . .
C19 C18 C23 121.4(5) . .
C18 C19 H19 118.5 . .
C18 C19 C20 122.9(4) . .
C20 C19 H19 118.5 . .
C15 C20 C19 117.6(3) . .
C15 C20 C21 123.1(3) . .
C19 C20 C21 119.1(4) . .
N3 C21 C20 121.2(3) . .
N3 C21 C22 117.6(3) . .
C20 C21 C22 121.1(3) . .
C21 C22 H22A 109.5 . .
C21 C22 H22B 109.5 . .
C21 C22 H22C 109.5 . .
H22A C22 H22B 109.5 . .
H22A C22 H22C 109.5 . .
H22B C22 H22C 109.5 . .
C18 C23 H23A 109.5 . .
C18 C23 H23B 109.5 . .
C18 C23 H23C 109.5 . .
H23A C23 H23B 109.5 . .
H23A C23 H23C 109.5 . .
H23B C23 H23C 109.5 . .
N4 C24 C16 111.7(3) . .
N4 C24 H24A 109.3 . .
N4 C24 H24B 109.3 . .
C16 C24 H24A 109.3 . .
C16 C24 H24B 109.3 . .
H24A C24 H24B 107.9 . .
N4 C25 H25A 109.4 . .
N4 C25 H25B 109.4 . .
N4 C25 C26 111.1(4) . .
H25A C25 H25B 108.0 . .
C26 C25 H25A 109.4 . .
C26 C25 H25B 109.4 . .
O7 C26 C25 107.8(3) . .
O7 C26 H26A 110.1 . .
O7 C26 H26B 110.1 . .
C25 C26 H26A 110.1 . .
C25 C26 H26B 110.1 . .
H26A C26 H26B 108.5 . .
N4 C27 H27A 109.3 . .
N4 C27 H27B 109.3 . .
N4 C27 C28 111.8(3) . .
H27A C27 H27B 107.9 . .
C28 C27 H27A 109.3 . .
C28 C27 H27B 109.3 . .
O8 C28 C27 108.8(4) . .
O8 C28 H28A 109.9 . .
O8 C28 H28B 109.9 . .
C27 C28 H28A 109.9 . .
C27 C28 H28B 109.9 . .
H28A C28 H28B 108.3 . .
O11 C31 O12 129.0(3) . .
O11 C31 C32 125.3(6) . .
O12 C31 C32 104.1(6) . .
C29 O9 Cu2 108.6(4) . .
C31 O11 Cu4 100.7(2) . .
O9 C29 C30 120.1(6) . .
O10 C29 O9 123.2(5) . .
O10 C29 C30 116.7(6) . .
C29 C30 H30A 109.5 . .
C29 C30 H30B 109.5 . .
C29 C30 H30C 109.5 . .
H30A C30 H30B 109.5 . .
H30A C30 H30C 109.5 . .
H30B C30 H30C 109.5 . .
C31 C32 H32A 109.5 . .
C31 C32 H32B 109.5 . .
C31 C32 H32C 109.5 . .
H32A C32 H32B 109.5 . .
H32A C32 H32C 109.5 . .
H32B C32 H32C 109.5 . .

loop_
_geom_bond_atom_site_label_1
_geom_bond_atom_site_label_2
_geom_bond_distance
_geom_bond_site_symmetry_2
Cu1 O1 1.989(2) .
Cu1 O3 1.895(2) .
Cu1 O4 2.261(3) .
Cu1 O6 1.887(2) .
Cu1 N2 1.998(3) .
Cu2 O3 1.904(2) .
Cu2 O5 1.919(3) .
Cu2 N3 2.000(3) .
Cu2 O9 1.991(3) .
Cu3 O2 1.894(2) 10
Cu3 O5 1.998(2) .
Cu3 O7 1.883(3) .
Cu3 O8 2.311(3) .
Cu3 N4 2.008(3) .
Cu4 O1 1.921(2) 10
Cu4 O7 1.897(3) .
Cu4 N1 1.990(3) 10
Cu4 O11 2.006(3) .
O1 Cu4 1.921(2) 10
O1 C1 1.343(4) .
O2 Cu3 1.893(2) 10
O2 N1 1.354(4) .
O3 C12 1.414(5) .
O4 H4 0.841(10) .
O4 C14 1.431(4) .
O5 C15 1.341(5) .
O6 N3 1.361(4) .
O7 C26 1.425(4) .
O8 H8 0.840(10) .
O8 C28 1.429(5) .
N1 Cu4 1.990(3) 10
N1 C7 1.302(4) .
N2 C10 1.495(5) .
N2 C11 1.486(5) .
N2 C13 1.493(4) .
N3 C21 1.295(5) .
N4 C24 1.487(5) .
N4 C25 1.484(5) .
N4 C27 1.496(6) .
C1 C2 1.406(5) .
C1 C6 1.409(4) .
C2 C3 1.383(5) .
C2 C10 1.516(5) .
C3 H3 0.9500 .
C3 C4 1.403(5) .
C4 C5 1.377(5) .
C4 C9 1.513(5) .
C5 H5 0.9500 .
C5 C6 1.409(5) .
C6 C7 1.471(5) .
C7 C8 1.504(4) .
C8 H8A 0.9800 .
C8 H8B 0.9800 .
C8 H8C 0.9800 .
C9 H9A 0.9800 .
C9 H9B 0.9800 .
C9 H9C 0.9800 .
C10 H10A 0.9900 .
C10 H10B 0.9900 .
C11 H11A 0.9900 .
C11 H11B 0.9900 .
C11 C12 1.533(5) .
C12 H12A 0.9900 .
C12 H12B 0.9900 .
C13 H13A 0.9900 .
C13 H13B 0.9900 .
C13 C14 1.505(6) .
C14 H14A 0.9900 .
C14 H14B 0.9900 .
C15 C16 1.415(5) .
C15 C20 1.403(6) .
C16 C17 1.381(7) .
C16 C24 1.506(6) .
C17 H17 0.9500 .
C17 C18 1.395(7) .
C18 C19 1.388(6) .
C18 C23 1.499(6) .
C19 H19 0.9500 .
C19 C20 1.410(6) .
C20 C21 1.471(5) .
C21 C22 1.507(5) .
C22 H22A 0.9800 .
C22 H22B 0.9800 .
C22 H22C 0.9800 .
C23 H23A 0.9800 .
C23 H23B 0.9800 .
C23 H23C 0.9800 .
C24 H24A 0.9900 .
C24 H24B 0.9900 .
C25 H25A 0.9900 .
C25 H25B 0.9900 .
C25 C26 1.524(6) .
C26 H26A 0.9900 .
C26 H26B 0.9900 .
C27 H27A 0.9900 .
C27 H27B 0.9900 .
C27 C28 1.501(7) .
C28 H28A 0.9900 .
C28 H28B 0.9900 .
C31 O11 1.110(4) .
C31 O12 1.229(5) .
C31 C32 1.507(8) .
O9 C29 1.226(6) .
O10 C29 1.223(7) .
C29 C30 1.525(8) .
C30 H30A 0.9800 .
C30 H30B 0.9800 .
C30 H30C 0.9800 .
C32 H32A 0.9800 .
C32 H32B 0.9800 .
C32 H32C 0.9800 .

loop_
_geom_hbond_atom_site_label_D
_geom_hbond_atom_site_label_H
_geom_hbond_atom_site_label_A
_geom_hbond_distance_DH
_geom_hbond_distance_HA
_geom_hbond_distance_DA
_geom_hbond_angle_DHA
_geom_hbond_site_symmetry_A
O4 H4 O11 0.841(10) 1.86(2) 2.640(4) 153(5) 10
O8 H8 O9 0.840(10) 1.914(17) 2.738(4) 166(5) .

loop_
_geom_torsion_atom_site_label_1
_geom_torsion_atom_site_label_2
_geom_torsion_atom_site_label_3
_geom_torsion_atom_site_label_4
_geom_torsion
_geom_torsion_site_symmetry_1
_geom_torsion_site_symmetry_4
Cu1 O1 C1 C2 -60.5(3) . .
Cu1 O1 C1 C6 119.0(3) . .
Cu1 O3 C12 C11 -18.1(4) . .
Cu1 O4 C14 C13 -37.8(3) . .
Cu1 O6 N3 Cu2 -27.1(3) . .
Cu1 O6 N3 C21 162.4(2) . .
Cu1 N2 C10 C2 -42.8(4) . .
Cu1 N2 C11 C12 -42.7(3) . .
Cu1 N2 C13 C14 -44.3(4) . .
Cu2 O3 C12 C11 156.5(2) . .
Cu2 O5 C15 C16 -161.3(2) . .
Cu2 O5 C15 C20 22.9(5) . .
Cu2 N3 C21 C20 8.0(5) . .
Cu2 N3 C21 C22 -167.9(3) . .
Cu2 O9 C29 O10 -2.5(8) . .
Cu2 O9 C29 C30 175.5(6) . .
Cu3 O2 N1 Cu4 28.1(3) 10 10
Cu3 O2 N1 C7 -158.7(2) 10 .
Cu3 O5 C15 C16 66.5(3) . .
Cu3 O5 C15 C20 -109.2(3) . .
Cu3 O7 C26 C25 24.0(4) . .
Cu3 O8 C28 C27 38.2(4) . .
Cu3 N4 C24 C16 45.2(4) . .
Cu3 N4 C25 C26 40.2(4) . .
Cu3 N4 C27 C28 47.0(4) . .
Cu4 O1 C1 C2 156.1(2) 10 .
Cu4 O1 C1 C6 -24.4(4) 10 .
Cu4 O7 C26 C25 -173.7(3) . .
Cu4 N1 C7 C6 -7.1(5) 10 .
Cu4 N1 C7 C8 171.6(2) 10 .
O1 Cu1 O3 Cu2 -91.1(3) . .
O1 Cu1 O3 C12 84.1(3) . .
O1 Cu1 O6 N3 170.2(2) . .
O1 C1 C2 C3 -175.0(3) . .
O1 C1 C2 C10 0.3(4) . .
O1 C1 C6 C5 174.2(3) . .
O1 C1 C6 C7 -6.2(5) . .
O2 Cu3 O7 Cu4 12.47(17) 10 .
O2 Cu3 O7 C26 176.5(3) 10 .
O2 N1 C7 C6 -179.5(3) . .
O2 N1 C7 C8 -0.8(4) . .
O3 Cu1 O6 N3 15.8(2) . .
O4 Cu1 O3 Cu2 97.82(15) . .
O4 Cu1 O3 C12 -86.9(3) . .
O4 Cu1 O6 N3 -92.1(2) . .
O5 Cu3 O7 Cu4 106.5(2) . .
O5 Cu3 O7 C26 -89.4(3) . .
O5 C15 C16 C17 177.6(3) . .
O5 C15 C16 C24 -3.2(5) . .
O5 C15 C20 C19 -177.7(3) . .
O5 C15 C20 C21 8.0(5) . .
O6 Cu1 O3 Cu2 1.10(16) . .
O6 Cu1 O3 C12 176.4(3) . .
O6 N3 C21 C20 177.3(3) . .
O6 N3 C21 C22 1.4(4) . .
O8 Cu3 O7 Cu4 -84.18(17) . .
O8 Cu3 O7 C26 79.9(3) . .
N1 Cu4 O7 Cu3 -1.81(17) 10 .
N1 Cu4 O7 C26 -163.6(3) 10 .
N2 Cu1 O3 Cu2 179.79(16) . .
N2 Cu1 O3 C12 -5.0(3) . .
N2 C11 C12 O3 41.6(4) . .
N2 C13 C14 O4 57.5(4) . .
N4 Cu3 O7 Cu4 -165.46(18) . .
N4 Cu3 O7 C26 -1.4(3) . .
N4 C25 C26 O7 -43.6(5) . .
N4 C27 C28 O8 -60.3(5) . .
C1 C2 C3 C4 -0.7(5) . .
C1 C2 C10 N2 58.1(4) . .
C1 C6 C7 N1 22.3(5) . .
C1 C6 C7 C8 -156.4(3) . .
C2 C1 C6 C5 -6.3(4) . .
C2 C1 C6 C7 173.3(3) . .
C2 C3 C4 C5 -3.0(5) . .
C2 C3 C4 C9 176.1(4) . .
C3 C2 C10 N2 -126.6(3) . .
C3 C4 C5 C6 2.0(5) . .
C4 C5 C6 C1 2.6(5) . .
C4 C5 C6 C7 -177.0(3) . .
C5 C6 C7 N1 -158.1(3) . .
C5 C6 C7 C8 23.2(5) . .
C6 C1 C2 C3 5.5(5) . .
C6 C1 C2 C10 -179.2(3) . .
C9 C4 C5 C6 -177.1(3) . .
C10 N2 C11 C12 -165.7(3) . .
C10 N2 C13 C14 79.6(4) . .
C10 C2 C3 C4 -176.0(3) . .
C11 N2 C10 C2 73.5(4) . .
C11 N2 C13 C14 -156.3(3) . .
C13 N2 C10 C2 -162.4(3) . .
C13 N2 C11 C12 72.0(4) . .
C15 C16 C17 C18 2.3(6) . .
C15 C16 C24 N4 -60.9(5) . .
C15 C20 C21 N3 -23.7(5) . .
C15 C20 C21 C22 152.1(4) . .
C16 C15 C20 C19 6.7(5) . .
C16 C15 C20 C21 -167.6(3) . .
C16 C17 C18 C19 1.5(6) . .
C16 C17 C18 C23 179.8(4) . .
C17 C16 C24 N4 118.3(4) . .
C17 C18 C19 C20 -1.2(6) . .
C18 C19 C20 C15 -2.9(6) . .
C18 C19 C20 C21 171.6(4) . .
C19 C20 C21 N3 162.1(3) . .
C19 C20 C21 C22 -22.1(5) . .
C20 C15 C16 C17 -6.5(6) . .
C20 C15 C16 C24 172.7(3) . .
C23 C18 C19 C20 -179.5(4) . .
C24 N4 C25 C26 162.3(3) . .
C24 N4 C27 C28 -77.2(4) . .
C24 C16 C17 C18 -176.9(4) . .
C25 N4 C24 C16 -70.4(4) . .
C25 N4 C27 C28 158.4(4) . .
C27 N4 C24 C16 165.3(3) . .
C27 N4 C25 C26 -73.4(4) . .
O11 Cu4 O7 Cu3 177.97(18) . .
O11 Cu4 O7 C26 16.2(3) . .
O12 C31 O11 Cu4 16.3(5) . .
C32 C31 O11 Cu4 179.4(8) . .

loop_
_platon_squeeze_void_nr
_platon_squeeze_void_average_x
_platon_squeeze_void_average_y
_platon_squeeze_void_average_z
_platon_squeeze_void_volume
_platon_squeeze_void_count_electrons
_platon_squeeze_void_content
1 0.250 0.003 0.003 8 0 ' '
2 0.750 -0.003 -0.003 8 0 ' '
3 0.659 -0.002 0.128 10171 1340 ' '
4 0.003 0.003 0.250 8 0 ' '
5 0.497 0.003 0.250 8 0 ' '
6 0.250 0.003 0.497 8 0 ' '
7 0.750 -0.003 0.503 8 0 ' '
8 -0.003 -0.003 0.750 8 0 ' '
9 0.503 -0.003 0.750 8 0 ' '
10 0.250 0.250 0.250 1691 324 ' '
11 0.003 0.250 0.003 8 0 ' '
12 0.497 0.250 0.003 8 0 ' '
13 0.003 0.250 0.497 8 0 ' '
14 0.497 0.250 0.497 8 0 ' '
15 0.250 0.497 0.003 8 0 ' '
16 0.003 0.497 0.250 8 0 ' '
17 0.497 0.497 0.250 8 0 ' '
18 0.250 0.497 0.497 8 0 ' '
19 0.750 0.503 -0.003 8 0 ' '
20 0.750 0.503 0.503 8 0 ' '
21 -0.003 0.503 0.750 8 0 ' '
22 0.503 0.503 0.750 8 0 ' '
23 0.750 0.750 0.750 1691 324 ' '
24 -0.003 0.750 -0.003 8 0 ' '
25 0.503 0.750 -0.003 8 0 ' '
26 -0.003 0.750 0.503 8 0 ' '
27 0.503 0.750 0.503 8 0 ' '
